data_1549699
loop_
_publ_author_name
'Umetani, Masataka'
'Tanaka, Takayuki'
'Osuka, Atsuhiro'

_publ_section_title
;
 Conjugated double helices via self-dimerization of
 \a,\a&#x2019;-Dianilinotripyrrins
;
_journal_name_full 'Chemical Science'
_journal_paper_doi 10.1039/C8SC02739K
_journal_year 2018
_chemical_formula_moiety 'C46 H33 N5'
_chemical_formula_sum 'C46 H33 N5'
_chemical_formula_weight 655.77
_chemical_name_common 1,14-bis(1-naphthylanilino)-5,10-diphenyltripyrrin
_chemical_name_systematic 1,14-bis(1-naphthylanilino)-5,10-diphenyltripyrrin
_space_group_crystal_system triclinic
_space_group_IT_number 2
_space_group_name_Hall '-P 1'
_space_group_name_H-M_alt 'P -1'
_symmetry_space_group_name_Hall '-P 1'
_symmetry_space_group_name_H-M 'P -1'
_atom_sites_solution_hydrogens geom
_audit_creation_method SHELXL-2014/7
_audit_update_record
;
2018-06-18 deposited with the CCDC.
2018-07-17 downloaded from the CCDC.
;
_cell_angle_alpha 106.223(12)
_cell_angle_beta 90.002(15)
_cell_angle_gamma 91.44(2)
_cell_formula_units_Z 2
_cell_length_a 6.5341(12)
_cell_length_b 12.836(2)
_cell_length_c 20.895(3)
_cell_measurement_reflns_used 1266
_cell_measurement_temperature 93(2)
_cell_measurement_theta_max 68.2
_cell_measurement_theta_min 28.8
_cell_volume 1682.1(5)
_computing_structure_refinement 'SHELXL-2014/7 (Sheldrick, 2014)'
_diffrn_ambient_temperature 93(2)
_diffrn_detector_area_resol_mean 5.8140
_diffrn_measured_fraction_theta_full 0.967
_diffrn_measured_fraction_theta_max 0.965
_diffrn_measurement_device_type 'Rigaku XtaLAB P200'
_diffrn_measurement_method \w
_diffrn_radiation_type CuK\a
_diffrn_radiation_wavelength 1.54187
_diffrn_reflns_av_R_equivalents 0.0501
_diffrn_reflns_av_unetI/netI 0.0398
_diffrn_reflns_Laue_measured_fraction_full 0.967
_diffrn_reflns_Laue_measured_fraction_max 0.965
_diffrn_reflns_limit_h_max 7
_diffrn_reflns_limit_h_min -7
_diffrn_reflns_limit_k_max 15
_diffrn_reflns_limit_k_min -13
_diffrn_reflns_limit_l_max 25
_diffrn_reflns_limit_l_min -25
_diffrn_reflns_number 22141
_diffrn_reflns_point_group_measured_fraction_full 0.967
_diffrn_reflns_point_group_measured_fraction_max 0.965
_diffrn_reflns_theta_full 67.687
_diffrn_reflns_theta_max 68.286
_diffrn_reflns_theta_min 6.591
_exptl_absorpt_coefficient_mu 0.597
_exptl_absorpt_correction_T_max 1.000
_exptl_absorpt_correction_T_min 0.857
_exptl_absorpt_correction_type multi-scan
_exptl_absorpt_process_details 'REQAB (Rigaku, 1998)'
_exptl_crystal_colour Purple
_exptl_crystal_density_diffrn 1.295
_exptl_crystal_description Prism
_exptl_crystal_F_000 688
_exptl_crystal_recrystallization_method 'Vapour deposition'
_exptl_crystal_size_max 0.13
_exptl_crystal_size_mid 0.06
_exptl_crystal_size_min 0.02
_refine_diff_density_max 0.570
_refine_diff_density_min -0.188
_refine_diff_density_rms 0.042
_refine_ls_extinction_method none
_refine_ls_goodness_of_fit_ref 1.011
_refine_ls_hydrogen_treatment constr
_refine_ls_matrix_type full
_refine_ls_number_parameters 460
_refine_ls_number_reflns 5953
_refine_ls_number_restraints 0
_refine_ls_restrained_S_all 1.011
_refine_ls_R_factor_all 0.0543
_refine_ls_R_factor_gt 0.0411
_refine_ls_shift/su_max 0.000
_refine_ls_shift/su_mean 0.000
_refine_ls_structure_factor_coef Fsqd
_refine_ls_weighting_details 'w=1/[\s^2^(Fo^2^)+(0.0770P)^2^+0.0436P] where P=(Fo^2^+2Fc^2^)/3'
_refine_ls_weighting_scheme calc
_refine_ls_wR_factor_gt 0.1122
_refine_ls_wR_factor_ref 0.1180
_reflns_Friedel_coverage 0.000
_reflns_number_gt 4584
_reflns_number_total 5953
_reflns_threshold_expression 'I > 2\s(I)'
_cod_data_source_file c8sc02739k2.cif
_cod_data_source_block 170225um
_cod_depositor_comments
;
The following automatic conversions were performed:

'_exptl_absorpt_correction_type' value 'Multi-scan' changed to
'multi-scan' according to
/home/data/users/saulius/crontab/automatic-downloads/rss-feeds/RSC/lib/dictionaries/cif_core.dic
dictionary named 'cif_core.dic' version 2.4.2 from 2011-04-26.

Automatic conversion script
Id: cif_fix_values 4973 2017-02-22 13:04:09Z antanas 
;
_cod_original_cell_volume 1682.2(5)
_cod_database_code 1549699
_shelx_shelxl_version_number 2014/7
_shelx_space_group_comment
;
The symmetry employed for this shelxl refinement is uniquely defined
by the following loop, which should always be used as a source of
symmetry information in preference to the above space-group names.
They are only intended as comments.
;

loop_
_space_group_symop_operation_xyz
'x, y, z'
'-x, -y, -z'

loop_
_atom_site_label
_atom_site_type_symbol
_atom_site_fract_x
_atom_site_fract_y
_atom_site_fract_z
_atom_site_U_iso_or_equiv
_atom_site_adp_type
_atom_site_occupancy
_atom_site_site_symmetry_order
_atom_site_calc_flag
_atom_site_refinement_flags_posn
_atom_site_refinement_flags_adp
C1 C 0.3775(2) 0.43415(13) 0.34978(8) 0.0268(3) Uani 1 1 d . .
C2 C 0.3141(2) 0.46266(13) 0.41940(8) 0.0269(3) Uani 1 1 d . .
H1 H 0.3596 0.4296 0.4521 0.032 Uiso 1 1 calc R U
C3 C 0.1810(2) 0.54335(13) 0.42948(8) 0.0272(3) Uani 1 1 d . .
H2 H 0.1148 0.5756 0.4705 0.033 Uiso 1 1 calc R U
C4 C 0.1534(2) 0.57374(13) 0.36858(7) 0.0257(3) Uani 1 1 d . .
C5 C 0.0464(2) 0.65777(13) 0.35744(7) 0.0252(3) Uani 1 1 d . .
C6 C 0.0666(2) 0.69109(13) 0.29713(7) 0.0251(3) Uani 1 1 d . .
C7 C -0.0648(2) 0.75208(13) 0.27033(8) 0.0286(4) Uani 1 1 d . .
H3 H -0.1901 0.7818 0.2892 0.034 Uiso 1 1 calc R U
C8 C 0.0197(2) 0.76181(13) 0.21127(8) 0.0278(4) Uani 1 1 d . .
H4 H -0.0371 0.7996 0.1827 0.033 Uiso 1 1 calc R U
C9 C 0.2034(2) 0.70601(13) 0.20135(7) 0.0242(3) Uani 1 1 d . .
C10 C 0.3490(2) 0.68581(12) 0.14771(7) 0.0234(3) Uani 1 1 d . .
C11 C 0.5089(2) 0.61613(12) 0.14342(7) 0.0242(3) Uani 1 1 d . .
C12 C 0.6405(2) 0.57643(13) 0.08646(8) 0.0267(3) Uani 1 1 d . .
H5 H 0.6414 0.5989 0.0468 0.032 Uiso 1 1 calc R U
C13 C 0.7612(2) 0.50192(13) 0.10008(8) 0.0270(4) Uani 1 1 d . .
H6 H 0.8631 0.4613 0.0722 0.032 Uiso 1 1 calc R U
C14 C 0.7030(2) 0.49641(13) 0.16649(7) 0.0249(3) Uani 1 1 d . .
C15 C -0.0961(2) 0.72161(13) 0.40816(7) 0.0252(3) Uani 1 1 d . .
C16 C -0.2623(2) 0.67400(15) 0.43172(8) 0.0322(4) Uani 1 1 d . .
H7 H -0.2837 0.5975 0.4171 0.039 Uiso 1 1 calc R U
C17 C -0.3977(3) 0.73769(16) 0.47656(9) 0.0371(4) Uani 1 1 d . .
H8 H -0.5111 0.7043 0.4923 0.045 Uiso 1 1 calc R U
C18 C -0.3688(3) 0.84800(15) 0.49820(8) 0.0356(4) Uani 1 1 d . .
H9 H -0.4625 0.8910 0.5285 0.043 Uiso 1 1 calc R U
N1 N 0.5001(2) 0.36346(12) 0.31489(7) 0.0333(3) Uani 1 1 d . .
N2 N 0.2765(2) 0.50365(11) 0.32203(6) 0.0302(3) Uani 1 1 d . .
H10 H 0.2880 0.5040 0.2801 0.036 Uiso 1 1 calc R U
N4 N 0.55455(18) 0.56336(10) 0.19187(6) 0.0248(3) Uani 1 1 d . .
N5 N 0.77694(19) 0.42614(11) 0.19821(6) 0.0263(3) Uani 1 1 d . .
H11 H 0.7192 0.4233 0.2357 0.032 Uiso 1 1 calc R U
C19 C -0.2031(3) 0.89659(15) 0.47594(8) 0.0351(4) Uani 1 1 d . .
H12 H -0.1821 0.9731 0.4913 0.042 Uiso 1 1 calc R U
C20 C -0.0674(2) 0.83410(14) 0.43126(8) 0.0311(4) Uani 1 1 d . .
H13 H 0.0464 0.8681 0.4162 0.037 Uiso 1 1 calc R U
N3 N 0.22664(18) 0.66449(10) 0.25424(6) 0.0245(3) Uani 1 1 d . .
H14 H 0.3308 0.6258 0.2599 0.029 Uiso 1 1 calc R U
C21 C 0.3217(2) 0.74227(12) 0.09515(7) 0.0241(3) Uani 1 1 d . .
C22 C 0.1402(2) 0.73131(13) 0.05805(7) 0.0263(3) Uani 1 1 d . .
H15 H 0.0306 0.6869 0.0664 0.032 Uiso 1 1 calc R U
C23 C 0.1190(2) 0.78443(14) 0.00948(8) 0.0292(4) Uani 1 1 d . .
H16 H -0.0049 0.7761 -0.0155 0.035 Uiso 1 1 calc R U
C24 C 0.2767(2) 0.84971(14) -0.00316(8) 0.0301(4) Uani 1 1 d . .
H17 H 0.2617 0.8858 -0.0368 0.036 Uiso 1 1 calc R U
C25 C 0.4571(2) 0.86204(14) 0.03368(8) 0.0303(4) Uani 1 1 d . .
H18 H 0.5657 0.9072 0.0256 0.036 Uiso 1 1 calc R U
C26 C 0.4785(2) 0.80854(14) 0.08218(8) 0.0290(4) Uani 1 1 d . .
H19 H 0.6025 0.8173 0.1071 0.035 Uiso 1 1 calc R U
C27 C 0.6049(2) 0.29339(14) 0.34474(7) 0.0291(4) Uani 1 1 d . .
C28 C 0.7886(3) 0.32458(15) 0.37697(8) 0.0341(4) Uani 1 1 d . .
H20 H 0.8379 0.3973 0.3842 0.041 Uiso 1 1 calc R U
C29 C 0.9054(2) 0.25121(15) 0.39945(8) 0.0344(4) Uani 1 1 d . .
H21 H 1.0306 0.2751 0.4226 0.041 Uiso 1 1 calc R U
C30 C 0.8399(2) 0.14620(14) 0.38817(8) 0.0319(4) Uani 1 1 d . .
H22 H 0.9210 0.0968 0.4029 0.038 Uiso 1 1 calc R U
C31 C 0.6521(2) 0.10987(13) 0.35477(7) 0.0281(4) Uani 1 1 d . .
C32 C 0.5812(3) 0.00054(14) 0.34195(8) 0.0351(4) Uani 1 1 d . .
H23 H 0.6630 -0.0501 0.3552 0.042 Uiso 1 1 calc R U
C33 C 0.3977(3) -0.03316(16) 0.31099(9) 0.0397(4) Uani 1 1 d . .
H24 H 0.3523 -0.1066 0.3032 0.048 Uiso 1 1 calc R U
C34 C 0.2761(3) 0.04024(16) 0.29070(9) 0.0388(4) Uani 1 1 d . .
H25 H 0.1480 0.0164 0.2694 0.047 Uiso 1 1 calc R U
C35 C 0.3406(2) 0.14625(15) 0.30136(8) 0.0331(4) Uani 1 1 d . .
H26 H 0.2572 0.1950 0.2869 0.040 Uiso 1 1 calc R U
C36 C 0.5298(2) 0.18407(13) 0.33369(7) 0.0272(4) Uani 1 1 d . .
C37 C 0.9420(2) 0.35723(13) 0.17401(7) 0.0248(3) Uani 1 1 d . .
C38 C 1.1183(2) 0.39830(14) 0.15340(8) 0.0303(4) Uani 1 1 d . .
H27 H 1.1314 0.4738 0.1577 0.036 Uiso 1 1 calc R U
C39 C 1.2800(2) 0.32967(15) 0.12590(8) 0.0346(4) Uani 1 1 d . .
H28 H 1.3996 0.3589 0.1108 0.041 Uiso 1 1 calc R U
C40 C 1.2657(2) 0.22176(15) 0.12095(8) 0.0324(4) Uani 1 1 d . .
H29 H 1.3765 0.1765 0.1030 0.039 Uiso 1 1 calc R U
C41 C 1.0888(2) 0.17621(13) 0.14211(7) 0.0273(4) Uani 1 1 d . .
C42 C 1.0671(2) 0.06331(14) 0.13440(8) 0.0324(4) Uani 1 1 d . .
H30 H 1.1775 0.0173 0.1171 0.039 Uiso 1 1 calc R U
C43 C 0.8903(3) 0.01990(14) 0.15137(8) 0.0335(4) Uani 1 1 d . .
H31 H 0.8778 -0.0562 0.1451 0.040 Uiso 1 1 calc R U
C44 C 0.7269(2) 0.08590(14) 0.17785(8) 0.0308(4) Uani 1 1 d . .
H32 H 0.6047 0.0545 0.1897 0.037 Uiso 1 1 calc R U
C45 C 0.7417(2) 0.19562(13) 0.18682(7) 0.0256(3) Uani 1 1 d . .
H33 H 0.6296 0.2397 0.2052 0.031 Uiso 1 1 calc R U
C46 C 0.9214(2) 0.24417(13) 0.16911(7) 0.0241(3) Uani 1 1 d . .

loop_
_atom_site_aniso_label
_atom_site_aniso_U_11
_atom_site_aniso_U_22
_atom_site_aniso_U_33
_atom_site_aniso_U_23
_atom_site_aniso_U_13
_atom_site_aniso_U_12
C1 0.0324(8) 0.0226(9) 0.0261(8) 0.0078(7) -0.0015(6) 0.0016(6)
C2 0.0317(8) 0.0251(9) 0.0257(8) 0.0098(7) -0.0018(6) 0.0016(6)
C3 0.0319(8) 0.0244(9) 0.0246(8) 0.0060(6) 0.0026(6) 0.0010(6)
C4 0.0304(8) 0.0219(9) 0.0233(8) 0.0035(6) 0.0015(6) 0.0029(6)
C5 0.0304(8) 0.0202(9) 0.0242(8) 0.0049(6) 0.0007(6) 0.0021(6)
C6 0.0305(8) 0.0196(9) 0.0237(8) 0.0033(6) 0.0010(6) 0.0032(6)
C7 0.0319(8) 0.0248(9) 0.0280(8) 0.0047(7) 0.0033(6) 0.0088(6)
C8 0.0358(8) 0.0218(9) 0.0267(8) 0.0075(6) -0.0009(6) 0.0077(6)
C9 0.0316(8) 0.0177(8) 0.0239(7) 0.0065(6) -0.0012(6) 0.0025(6)
C10 0.0286(7) 0.0177(9) 0.0231(7) 0.0044(6) -0.0010(6) -0.0001(6)
C11 0.0282(7) 0.0179(8) 0.0259(8) 0.0054(6) -0.0015(6) -0.0014(6)
C12 0.0283(8) 0.0260(9) 0.0267(8) 0.0092(7) 0.0009(6) -0.0019(6)
C13 0.0260(7) 0.0244(9) 0.0292(8) 0.0051(7) 0.0034(6) 0.0024(6)
C14 0.0253(7) 0.0197(9) 0.0281(8) 0.0043(6) -0.0025(6) -0.0013(6)
C15 0.0312(8) 0.0220(9) 0.0237(7) 0.0081(6) 0.0003(6) 0.0050(6)
C16 0.0356(8) 0.0272(10) 0.0345(9) 0.0094(7) 0.0020(7) 0.0033(7)
C17 0.0343(9) 0.0419(12) 0.0390(10) 0.0172(8) 0.0078(7) 0.0046(8)
C18 0.0423(9) 0.0363(11) 0.0298(9) 0.0106(8) 0.0100(7) 0.0134(8)
N1 0.0455(8) 0.0282(8) 0.0277(7) 0.0091(6) 0.0039(6) 0.0150(6)
N2 0.0432(7) 0.0262(8) 0.0226(6) 0.0081(6) 0.0035(6) 0.0126(6)
N4 0.0287(6) 0.0196(7) 0.0260(6) 0.0058(5) -0.0004(5) 0.0033(5)
N5 0.0318(7) 0.0218(8) 0.0255(7) 0.0066(5) 0.0016(5) 0.0064(5)
C19 0.0451(9) 0.0264(10) 0.0323(9) 0.0052(7) 0.0037(7) 0.0071(8)
C20 0.0354(8) 0.0287(10) 0.0288(8) 0.0072(7) 0.0038(7) 0.0037(7)
N3 0.0302(6) 0.0207(7) 0.0233(6) 0.0067(5) 0.0019(5) 0.0083(5)
C21 0.0309(8) 0.0174(8) 0.0226(7) 0.0029(6) 0.0030(6) 0.0045(6)
C22 0.0319(8) 0.0219(9) 0.0245(8) 0.0056(6) 0.0020(6) 0.0007(6)
C23 0.0343(8) 0.0282(10) 0.0239(8) 0.0046(7) -0.0022(6) 0.0063(7)
C24 0.0435(9) 0.0262(10) 0.0225(8) 0.0093(7) 0.0023(7) 0.0068(7)
C25 0.0362(8) 0.0266(10) 0.0302(8) 0.0113(7) 0.0046(7) -0.0012(7)
C26 0.0299(8) 0.0279(10) 0.0295(8) 0.0084(7) -0.0017(6) 0.0022(7)
C27 0.0401(9) 0.0263(10) 0.0212(7) 0.0064(6) 0.0054(6) 0.0111(7)
C28 0.0433(9) 0.0252(10) 0.0319(9) 0.0048(7) -0.0004(7) 0.0017(7)
C29 0.0339(8) 0.0348(11) 0.0322(9) 0.0054(7) -0.0041(7) 0.0017(7)
C30 0.0353(8) 0.0326(10) 0.0290(8) 0.0097(7) 0.0010(7) 0.0114(7)
C31 0.0358(8) 0.0256(9) 0.0224(7) 0.0052(7) 0.0040(6) 0.0077(7)
C32 0.0486(10) 0.0271(10) 0.0302(9) 0.0084(7) 0.0004(7) 0.0082(8)
C33 0.0539(11) 0.0301(11) 0.0339(9) 0.0076(8) -0.0033(8) -0.0051(8)
C34 0.0383(9) 0.0428(12) 0.0342(9) 0.0094(8) -0.0051(7) -0.0058(8)
C35 0.0361(8) 0.0378(11) 0.0277(8) 0.0123(7) 0.0013(7) 0.0080(7)
C36 0.0326(8) 0.0286(10) 0.0201(7) 0.0057(7) 0.0043(6) 0.0076(7)
C37 0.0262(7) 0.0240(9) 0.0226(7) 0.0034(6) -0.0046(6) 0.0049(6)
C38 0.0307(8) 0.0259(10) 0.0317(8) 0.0044(7) -0.0059(6) -0.0025(7)
C39 0.0231(8) 0.0409(12) 0.0362(9) 0.0053(8) -0.0032(6) -0.0023(7)
C40 0.0237(8) 0.0377(11) 0.0314(8) 0.0018(7) -0.0041(6) 0.0087(7)
C41 0.0292(8) 0.0288(10) 0.0222(7) 0.0036(7) -0.0052(6) 0.0096(7)
C42 0.0375(9) 0.0278(10) 0.0298(8) 0.0031(7) -0.0034(7) 0.0157(7)
C43 0.0477(10) 0.0203(9) 0.0340(9) 0.0094(7) -0.0054(7) 0.0070(7)
C44 0.0397(9) 0.0273(10) 0.0269(8) 0.0101(7) 0.0000(7) 0.0014(7)
C45 0.0312(8) 0.0245(9) 0.0213(7) 0.0061(6) 0.0000(6) 0.0071(6)
C46 0.0280(8) 0.0235(9) 0.0203(7) 0.0047(6) -0.0043(6) 0.0065(6)

loop_
_atom_type_symbol
_atom_type_description
_atom_type_scat_dispersion_real
_atom_type_scat_dispersion_imag
_atom_type_scat_source
C C 0.0181 0.0091 'International Tables Vol C Tables 4.2.6.8 and 6.1.1.4'
H H 0.0000 0.0000 'International Tables Vol C Tables 4.2.6.8 and 6.1.1.4'
N N 0.0311 0.0180 'International Tables Vol C Tables 4.2.6.8 and 6.1.1.4'

loop_
_geom_angle_atom_site_label_1
_geom_angle_atom_site_label_2
_geom_angle_atom_site_label_3
_geom_angle
N1 C1 N2 121.05(14)
N1 C1 C2 133.56(15)
N2 C1 C2 105.38(13)
C3 C2 C1 108.53(14)
C3 C2 H1 125.7
C1 C2 H1 125.7
C2 C3 C4 109.65(14)
C2 C3 H2 125.2
C4 C3 H2 125.2
C5 C4 N2 125.35(14)
C5 C4 C3 129.59(14)
N2 C4 C3 104.85(13)
C4 C5 C6 122.80(14)
C4 C5 C15 121.31(13)
C6 C5 C15 115.89(13)
N3 C6 C7 106.78(13)
N3 C6 C5 123.86(14)
C7 C6 C5 129.36(14)
C8 C7 C6 107.95(14)
C8 C7 H3 126.0
C6 C7 H3 126.0
C7 C8 C9 107.86(14)
C7 C8 H4 126.1
C9 C8 H4 126.1
N3 C9 C8 106.55(13)
N3 C9 C10 121.55(13)
C8 C9 C10 131.85(14)
C11 C10 C9 122.50(14)
C11 C10 C21 119.65(13)
C9 C10 C21 117.85(13)
C10 C11 N4 124.20(13)
C10 C11 C12 126.33(14)
N4 C11 C12 109.15(13)
C13 C12 C11 107.31(14)
C13 C12 H5 126.3
C11 C12 H5 126.3
C12 C13 C14 105.74(13)
C12 C13 H6 127.1
C14 C13 H6 127.1
N4 C14 N5 121.97(13)
N4 C14 C13 112.16(14)
N5 C14 C13 125.68(14)
C16 C15 C20 118.38(14)
C16 C15 C5 122.42(15)
C20 C15 C5 119.15(14)
C15 C16 C17 120.40(17)
C15 C16 H7 119.8
C17 C16 H7 119.8
C18 C17 C16 120.54(16)
C18 C17 H8 119.7
C16 C17 H8 119.7
C17 C18 C19 119.87(16)
C17 C18 H9 120.1
C19 C18 H9 120.1
C1 N1 C27 120.15(13)
C1 N2 C4 111.58(13)
C1 N2 H10 124.2
C4 N2 H10 124.2
C14 N4 C11 105.65(12)
C14 N5 C37 123.36(13)
C14 N5 H11 118.3
C37 N5 H11 118.3
C18 C19 C20 120.15(17)
C18 C19 H12 119.9
C20 C19 H12 119.9
C19 C20 C15 120.65(15)
C19 C20 H13 119.7
C15 C20 H13 119.7
C9 N3 C6 110.86(12)
C9 N3 H14 124.6
C6 N3 H14 124.6
C26 C21 C22 118.29(14)
C26 C21 C10 119.96(13)
C22 C21 C10 121.75(13)
C23 C22 C21 120.59(14)
C23 C22 H15 119.7
C21 C22 H15 119.7
C22 C23 C24 120.52(14)
C22 C23 H16 119.7
C24 C23 H16 119.7
C23 C24 C25 119.50(15)
C23 C24 H17 120.2
C25 C24 H17 120.3
C26 C25 C24 119.94(14)
C26 C25 H18 120.0
C24 C25 H18 120.0
C25 C26 C21 121.16(14)
C25 C26 H19 119.4
C21 C26 H19 119.4
C28 C27 N1 121.01(16)
C28 C27 C36 119.61(15)
N1 C27 C36 118.92(14)
C27 C28 C29 121.30(16)
C27 C28 H20 119.4
C29 C28 H20 119.4
C30 C29 C28 120.27(15)
C30 C29 H21 119.9
C28 C29 H21 119.9
C29 C30 C31 120.57(15)
C29 C30 H22 119.7
C31 C30 H22 119.7
C30 C31 C32 121.63(15)
C30 C31 C36 119.65(15)
C32 C31 C36 118.72(15)
C33 C32 C31 121.18(16)
C33 C32 H23 119.4
C31 C32 H23 119.4
C32 C33 C34 120.12(17)
C32 C33 H24 119.9
C34 C33 H24 119.9
C35 C34 C33 120.44(16)
C35 C34 H25 119.8
C33 C34 H25 119.8
C34 C35 C36 120.89(16)
C34 C35 H26 119.6
C36 C35 H26 119.6
C35 C36 C31 118.63(15)
C35 C36 C27 122.81(15)
C31 C36 C27 118.55(14)
C38 C37 N5 120.07(15)
C38 C37 C46 120.36(14)
N5 C37 C46 119.54(13)
C37 C38 C39 120.77(16)
C37 C38 H27 119.6
C39 C38 H27 119.6
C40 C39 C38 120.29(15)
C40 C39 H28 119.9
C38 C39 H28 119.9
C39 C40 C41 120.93(15)
C39 C40 H29 119.5
C41 C40 H29 119.5
C40 C41 C42 121.71(14)
C40 C41 C46 119.65(15)
C42 C41 C46 118.57(14)
C43 C42 C41 120.89(15)
C43 C42 H30 119.6
C41 C42 H30 119.6
C42 C43 C44 120.71(16)
C42 C43 H31 119.6
C44 C43 H31 119.6
C45 C44 C43 120.46(15)
C45 C44 H32 119.8
C43 C44 H32 119.8
C44 C45 C46 120.83(14)
C44 C45 H33 119.6
C46 C45 H33 119.6
C45 C46 C37 123.42(14)
C45 C46 C41 118.54(14)
C37 C46 C41 117.99(14)

loop_
_geom_bond_atom_site_label_1
_geom_bond_atom_site_label_2
_geom_bond_distance
C1 N1 1.290(2)
C1 N2 1.373(2)
C1 C2 1.460(2)
C2 C3 1.341(2)
C2 H1 0.9500
C3 C4 1.444(2)
C3 H2 0.9500
C4 C5 1.373(2)
C4 N2 1.396(2)
C5 C6 1.444(2)
C5 C15 1.488(2)
C6 N3 1.3642(19)
C6 C7 1.394(2)
C7 C8 1.388(2)
C7 H3 0.9500
C8 C9 1.399(2)
C8 H4 0.9500
C9 N3 1.3644(19)
C9 C10 1.442(2)
C10 C11 1.379(2)
C10 C21 1.488(2)
C11 N4 1.402(2)
C11 C12 1.449(2)
C12 C13 1.344(2)
C12 H5 0.9500
C13 C14 1.459(2)
C13 H6 0.9500
C14 N4 1.322(2)
C14 N5 1.357(2)
C15 C16 1.390(2)
C15 C20 1.396(2)
C16 C17 1.392(2)
C16 H7 0.9500
C17 C18 1.369(3)
C17 H8 0.9500
C18 C19 1.380(2)
C18 H9 0.9500
N1 C27 1.418(2)
N2 H10 0.8800
N5 C37 1.414(2)
N5 H11 0.8800
C19 C20 1.385(2)
C19 H12 0.9500
C20 H13 0.9500
N3 H14 0.8800
C21 C26 1.390(2)
C21 C22 1.399(2)
C22 C23 1.380(2)
C22 H15 0.9500
C23 C24 1.383(2)
C23 H16 0.9500
C24 C25 1.389(2)
C24 H17 0.9500
C25 C26 1.382(2)
C25 H18 0.9500
C26 H19 0.9500
C27 C28 1.371(2)
C27 C36 1.431(2)
C28 C29 1.405(2)
C28 H20 0.9500
C29 C30 1.360(3)
C29 H21 0.9500
C30 C31 1.414(2)
C30 H22 0.9500
C31 C32 1.419(2)
C31 C36 1.419(2)
C32 C33 1.364(3)
C32 H23 0.9500
C33 C34 1.400(3)
C33 H24 0.9500
C34 C35 1.371(3)
C34 H25 0.9500
C35 C36 1.417(2)
C35 H26 0.9500
C37 C38 1.373(2)
C37 C46 1.429(2)
C38 C39 1.410(2)
C38 H27 0.9500
C39 C40 1.361(3)
C39 H28 0.9500
C40 C41 1.408(2)
C40 H29 0.9500
C41 C42 1.416(2)
C41 C46 1.431(2)
C42 C43 1.360(2)
C42 H30 0.9500
C43 C44 1.395(2)
C43 H31 0.9500
C44 C45 1.369(2)
C44 H32 0.9500
C45 C46 1.413(2)
C45 H33 0.9500

loop_
_geom_hbond_atom_site_label_D
_geom_hbond_atom_site_label_H
_geom_hbond_atom_site_label_A
_geom_hbond_distance_DH
_geom_hbond_distance_HA
_geom_hbond_distance_DA
_geom_hbond_angle_DHA
N2 H10 N3 0.88 2.32 2.8360(19) 117.9
N5 H11 N1 0.88 2.46 3.2997(19) 160.9
N3 H14 N2 0.88 2.32 2.8360(19) 117.6
N3 H14 N4 0.88 2.05 2.6775(18) 126.9

loop_
_geom_torsion_atom_site_label_1
_geom_torsion_atom_site_label_2
_geom_torsion_atom_site_label_3
_geom_torsion_atom_site_label_4
_geom_torsion
N1 C1 C2 C3 -179.86(18)
N2 C1 C2 C3 0.99(17)
C1 C2 C3 C4 -1.35(18)
C2 C3 C4 C5 -173.71(16)
C2 C3 C4 N2 1.18(17)
N2 C4 C5 C6 -6.9(2)
C3 C4 C5 C6 167.08(15)
N2 C4 C5 C15 174.23(14)
C3 C4 C5 C15 -11.8(2)
C4 C5 C6 N3 -18.1(2)
C15 C5 C6 N3 160.87(14)
C4 C5 C6 C7 160.83(16)
C15 C5 C6 C7 -20.2(2)
N3 C6 C7 C8 -0.31(18)
C5 C6 C7 C8 -179.37(16)
C6 C7 C8 C9 0.36(19)
C7 C8 C9 N3 -0.28(18)
C7 C8 C9 C10 177.22(16)
N3 C9 C10 C11 6.0(2)
C8 C9 C10 C11 -171.23(16)
N3 C9 C10 C21 -174.66(13)
C8 C9 C10 C21 8.2(2)
C9 C10 C11 N4 -4.1(2)
C21 C10 C11 N4 176.57(13)
C9 C10 C11 C12 168.64(14)
C21 C10 C11 C12 -10.7(2)
C10 C11 C12 C13 -173.45(15)
N4 C11 C12 C13 0.16(17)
C11 C12 C13 C14 -0.27(16)
C12 C13 C14 N4 0.31(17)
C12 C13 C14 N5 175.37(14)
C4 C5 C15 C16 -58.7(2)
C6 C5 C15 C16 122.33(16)
C4 C5 C15 C20 123.89(17)
C6 C5 C15 C20 -55.09(19)
C20 C15 C16 C17 0.8(2)
C5 C15 C16 C17 -176.60(15)
C15 C16 C17 C18 -0.2(3)
C16 C17 C18 C19 -0.6(3)
N2 C1 N1 C27 179.17(15)
C2 C1 N1 C27 0.1(3)
N1 C1 N2 C4 -179.52(15)
C2 C1 N2 C4 -0.23(17)
C5 C4 N2 C1 174.63(15)
C3 C4 N2 C1 -0.54(17)
N5 C14 N4 C11 -175.47(13)
C13 C14 N4 C11 -0.20(16)
C10 C11 N4 C14 173.81(14)
C12 C11 N4 C14 0.03(16)
N4 C14 N5 C37 -176.86(13)
C13 C14 N5 C37 8.5(2)
C17 C18 C19 C20 0.7(3)
C18 C19 C20 C15 0.0(3)
C16 C15 C20 C19 -0.8(2)
C5 C15 C20 C19 176.74(15)
C8 C9 N3 C6 0.08(17)
C10 C9 N3 C6 -177.73(14)
C7 C6 N3 C9 0.14(17)
C5 C6 N3 C9 179.27(14)
C11 C10 C21 C26 -58.2(2)
C9 C10 C21 C26 122.44(16)
C11 C10 C21 C22 122.29(16)
C9 C10 C21 C22 -57.1(2)
C26 C21 C22 C23 0.6(2)
C10 C21 C22 C23 -179.89(14)
C21 C22 C23 C24 -0.2(2)
C22 C23 C24 C25 -0.3(2)
C23 C24 C25 C26 0.5(2)
C24 C25 C26 C21 -0.2(2)
C22 C21 C26 C25 -0.4(2)
C10 C21 C26 C25 -179.93(14)
C1 N1 C27 C28 -86.6(2)
C1 N1 C27 C36 101.27(18)
N1 C27 C28 C29 -172.07(14)
C36 C27 C28 C29 0.1(2)
C27 C28 C29 C30 1.5(2)
C28 C29 C30 C31 -1.1(2)
C29 C30 C31 C32 179.50(15)
C29 C30 C31 C36 -0.9(2)
C30 C31 C32 C33 178.55(15)
C36 C31 C32 C33 -1.1(2)
C31 C32 C33 C34 0.5(3)
C32 C33 C34 C35 0.4(3)
C33 C34 C35 C36 -0.7(3)
C34 C35 C36 C31 0.2(2)
C34 C35 C36 C27 178.80(15)
C30 C31 C36 C35 -178.91(14)
C32 C31 C36 C35 0.7(2)
C30 C31 C36 C27 2.4(2)
C32 C31 C36 C27 -177.97(14)
C28 C27 C36 C35 179.37(15)
N1 C27 C36 C35 -8.3(2)
C28 C27 C36 C31 -2.0(2)
N1 C27 C36 C31 170.30(13)
C14 N5 C37 C38 47.8(2)
C14 N5 C37 C46 -130.11(15)
N5 C37 C38 C39 -176.64(14)
C46 C37 C38 C39 1.3(2)
C37 C38 C39 C40 -1.7(2)
C38 C39 C40 C41 1.0(2)
C39 C40 C41 C42 176.91(15)
C39 C40 C41 C46 0.1(2)
C40 C41 C42 C43 -175.95(15)
C46 C41 C42 C43 0.9(2)
C41 C42 C43 C44 -1.1(2)
C42 C43 C44 C45 0.4(2)
C43 C44 C45 C46 0.4(2)
C44 C45 C46 C37 176.61(14)
C44 C45 C46 C41 -0.6(2)
C38 C37 C46 C45 -177.36(14)
N5 C37 C46 C45 0.6(2)
C38 C37 C46 C41 -0.2(2)
N5 C37 C46 C41 177.74(13)
C40 C41 C46 C45 176.82(13)
C42 C41 C46 C45 -0.1(2)
C40 C41 C46 C37 -0.5(2)
C42 C41 C46 C37 -177.41(13)
